data_2222314
loop_
_publ_author_name
'Lough, Alan J.'
'Machin, Ben P.'
'Tam, William'

_publ_section_title
;<i>tert</i>-Butyl
 <i>N</i>-hydroxy-<i>N</i>-[(1<i>S</i>*,2<i>R</i>*)-2-(1-naphthyl)cyclopent-3-en-1-yl]carbamate
;
_journal_coeditor_code HB2980
_journal_issue 7
_journal_name_full 'Acta Crystallographica Section E'
_journal_page_first o1481
_journal_paper_doi 10.1107/S1600536809020315
_journal_volume 65
_journal_year 2009
_chemical_formula_iupac 'C20 H23 N O3'
_chemical_formula_moiety 'C20 H23 N O3'
_chemical_formula_sum 'C20 H23 N O3'
_chemical_formula_weight 325.39
_chemical_name_systematic
;
<i>tert</i>-Butyl <i>N</i>-hydroxy-<i>N</i>-[(1<i>S</i>*,2<i>R</i>*)-
2-(1-naphthyl)cyclopent-3-en-1-yl]carbamate
;
_space_group_IT_number 2
_symmetry_cell_setting triclinic
_symmetry_space_group_name_Hall '-P 1'
_symmetry_space_group_name_H-M 'P -1'
_atom_sites_solution_hydrogens geom
_atom_sites_solution_primary direct
_atom_sites_solution_secondary difmap
_cell_angle_alpha 95.980(3)
_cell_angle_beta 95.419(2)
_cell_angle_gamma 111.960(2)
_cell_formula_units_Z 4
_cell_length_a 8.4710(5)
_cell_length_b 8.4880(4)
_cell_length_c 26.1836(12)
_cell_measurement_reflns_used 10769
_cell_measurement_temperature 150.0(10)
_cell_measurement_theta_max 26.3
_cell_measurement_theta_min 2.6
_cell_volume 1718.30(15)
_computing_cell_refinement 'DENZO-SMN (Otwinowski & Minor, 1997)'
_computing_data_collection 'COLLECT (Nonius, 2002)'
_computing_data_reduction 'DENZO-SMN (Otwinowski & Minor, 1997)'
_computing_molecular_graphics 'PLATON (Spek, 2009)'
_computing_publication_material 'SHELXTL (Sheldrick, 2008)'
_computing_structure_refinement 'SHELXTL (Sheldrick, 2008)'
_computing_structure_solution 'SIR92 (Altomare et al., 1994)'
_diffrn_ambient_temperature 150.0(10)
_diffrn_detector_area_resol_mean 9
_diffrn_measured_fraction_theta_full 0.964
_diffrn_measured_fraction_theta_max 0.946
_diffrn_measurement_device_type 'Nonius KappaCCD'
_diffrn_measurement_method '\f scans and \w scans with \k offsets'
_diffrn_radiation_monochromator graphite
_diffrn_radiation_source 'fine-focus sealed tube'
_diffrn_radiation_type MoK\a
_diffrn_radiation_wavelength 0.71073
_diffrn_reflns_av_R_equivalents 0.0347
_diffrn_reflns_av_sigmaI/netI 0.0765
_diffrn_reflns_limit_h_max 10
_diffrn_reflns_limit_h_min -10
_diffrn_reflns_limit_k_max 10
_diffrn_reflns_limit_k_min -10
_diffrn_reflns_limit_l_max 30
_diffrn_reflns_limit_l_min -32
_diffrn_reflns_number 10769
_diffrn_reflns_theta_full 25.00
_diffrn_reflns_theta_max 26.31
_diffrn_reflns_theta_min 2.62
_diffrn_standards_number 0
_exptl_absorpt_coefficient_mu 0.084
_exptl_absorpt_correction_T_max 0.989
_exptl_absorpt_correction_T_min 0.918
_exptl_absorpt_correction_type multi-scan
_exptl_absorpt_process_details '(SORTAV; Blessing, 1995)'
_exptl_crystal_colour colourless
_exptl_crystal_density_diffrn 1.258
_exptl_crystal_density_method 'not measured'
_exptl_crystal_description block
_exptl_crystal_F_000 696
_exptl_crystal_size_max 0.22
_exptl_crystal_size_mid 0.18
_exptl_crystal_size_min 0.14
_refine_diff_density_max 0.332
_refine_diff_density_min -0.245
_refine_ls_extinction_coef 0.0086(16)
_refine_ls_extinction_expression Fc^*^=kFc[1+0.001xFc^2^\l^3^/sin(2\q)]^-1/4^
_refine_ls_extinction_method 'SHELXTL (Version 6.1; Sheldrick, 2008)'
_refine_ls_goodness_of_fit_ref 1.100
_refine_ls_hydrogen_treatment mixed
_refine_ls_matrix_type full
_refine_ls_number_parameters 448
_refine_ls_number_reflns 6622
_refine_ls_number_restraints 0
_refine_ls_restrained_S_all 1.100
_refine_ls_R_factor_all 0.1125
_refine_ls_R_factor_gt 0.0573
_refine_ls_shift/su_max 0.000
_refine_ls_shift/su_mean 0.000
_refine_ls_structure_factor_coef Fsqd
_refine_ls_weighting_details 'calc w=1/[\s^2^(Fo^2^)+(0.0652P)^2^+0.4209P] where P=(Fo^2^+2Fc^2^)/3'
_refine_ls_weighting_scheme calc
_refine_ls_wR_factor_gt 0.1385
_refine_ls_wR_factor_ref 0.1666
_reflns_number_gt 4089
_reflns_number_total 6622
_reflns_threshold_expression I>2\s(I)
_cod_data_source_file hb2980.cif
_cod_data_source_block I
_cod_depositor_comments
;
The following automatic conversions were performed:
'_symmetry_cell_setting' value 'Triclinic' changed to 'triclinic'
according to '/home/saulius/struct/CIF-dictionaries/cif_core.dic'
dictionary named 'cif_core.dic' version 2.4.1 from 2010-06-29.

Automatic conversion script
Id: cif_fix_enum 1527 2010-12-29 10:47:43Z saulius 

The following automatic conversions were performed:

'_symmetry_cell_setting' value 'Triclinic' changed to 'triclinic'
according to /home/saulius/struct/CIF-dictionaries/cif_core.dic
dictionary named 'cif_core.dic' version 2.4.1 from 2010-06-29.

Automatic conversion script
Id: cif_fix_values 1715 2011-07-08 13:25:40Z adriana 
;
_cod_original_cell_volume 1718.32(15)
_cod_database_code 2222314
_cod_database_fobs_code 2222314

loop_
_symmetry_equiv_pos_as_xyz
'x, y, z'
'-x, -y, -z'

loop_
_atom_site_type_symbol
_atom_site_label
_atom_site_fract_x
_atom_site_fract_y
_atom_site_fract_z
_atom_site_U_iso_or_equiv
_atom_site_adp_type
_atom_site_calc_flag
_atom_site_refinement_flags
_atom_site_occupancy
_atom_site_disorder_assembly
_atom_site_disorder_group
O O1A 0.6043(2) 0.4234(3) 0.45322(7) 0.0357(5) Uani d . 1 . .
H H1OA 0.632(5) 0.537(5) 0.4709(13) 0.077(12) Uiso d . 1 . .
O O2A 0.1728(2) 0.2277(2) 0.39933(6) 0.0282(4) Uani d . 1 . .
O O3A 0.2995(2) 0.2761(2) 0.48346(7) 0.0330(5) Uani d . 1 . .
N N1A 0.4517(3) 0.3873(3) 0.41951(8) 0.0286(5) Uani d . 1 . .
C C1A 0.4750(3) 0.3877(3) 0.36519(10) 0.0284(6) Uani d . 1 . .
H H2 0.3603 0.3618 0.3446 0.034 Uiso calc R 1 . .
C C2A 0.5993(4) 0.5614(4) 0.35413(11) 0.0401(7) Uani d . 1 . .
H H3 0.5380 0.6363 0.3455 0.048 Uiso calc R 1 . .
H H4 0.6908 0.6217 0.3840 0.048 Uiso calc R 1 . .
C C3A 0.6710(4) 0.5081(4) 0.30832(11) 0.0417(7) Uani d . 1 . .
H H3A 0.7319 0.5847 0.2864 0.050 Uiso calc R 1 . .
C C4A 0.6395(4) 0.3422(4) 0.30201(11) 0.0396(7) Uani d . 1 . .
H H4A 0.6735 0.2855 0.2745 0.047 Uiso calc R 1 . .
C C5A 0.5439(3) 0.2528(3) 0.34302(10) 0.0297(6) Uani d . 1 . .
H H5 0.6280 0.2422 0.3705 0.036 Uiso calc R 1 . .
C C6A 0.4023(3) 0.0765(3) 0.32410(9) 0.0286(6) Uani d . 1 . .
C C7A 0.3103(4) 0.0433(4) 0.27530(10) 0.0326(7) Uani d . 1 . .
H H6 0.3390 0.1303 0.2537 0.039 Uiso calc R 1 . .
C C8A 0.1752(4) -0.1155(4) 0.25649(10) 0.0363(7) Uani d . 1 . .
H H7 0.1135 -0.1342 0.2227 0.044 Uiso calc R 1 . .
C C9A 0.1323(4) -0.2427(4) 0.28649(11) 0.0367(7) Uani d . 1 . .
H H8 0.0412 -0.3500 0.2733 0.044 Uiso calc R 1 . .
C C10A 0.2221(3) -0.2172(3) 0.33715(10) 0.0306(6) Uani d . 1 . .
C C11A 0.1782(4) -0.3471(4) 0.36895(11) 0.0372(7) Uani d . 1 . .
H H11A 0.0884 -0.4553 0.3558 0.045 Uiso calc R 1 . .
C C12A 0.2619(4) -0.3208(4) 0.41804(12) 0.0406(7) Uani d . 1 . .
H H12A 0.2302 -0.4096 0.4389 0.049 Uiso calc R 1 . .
C C13A 0.3959(4) -0.1609(4) 0.43766(11) 0.0374(7) Uani d . 1 . .
H H13A 0.4550 -0.1427 0.4718 0.045 Uiso calc R 1 . .
C C14A 0.4416(4) -0.0323(3) 0.40817(10) 0.0312(6) Uani d . 1 . .
H H14A 0.5312 0.0750 0.4223 0.037 Uiso calc R 1 . .
C C15A 0.3582(3) -0.0552(3) 0.35665(9) 0.0280(6) Uani d . 1 . .
C C16A 0.3056(3) 0.2920(3) 0.43773(10) 0.0268(6) Uani d . 1 . .
C C17A -0.0021(3) 0.1253(3) 0.40984(9) 0.0295(6) Uani d . 1 . .
C C18A -0.1061(4) 0.0807(4) 0.35615(10) 0.0396(7) Uani d . 1 . .
H H18A -0.0993 0.1866 0.3429 0.059 Uiso calc R 1 . .
H H18B -0.2264 0.0099 0.3581 0.059 Uiso calc R 1 . .
H H18C -0.0597 0.0167 0.3327 0.059 Uiso calc R 1 . .
C C19A -0.0044(4) -0.0364(3) 0.42982(11) 0.0375(7) Uani d . 1 . .
H H19A 0.0770 -0.0054 0.4619 0.056 Uiso calc R 1 . .
H H19B 0.0289 -0.1049 0.4037 0.056 Uiso calc R 1 . .
H H19C -0.1204 -0.1036 0.4367 0.056 Uiso calc R 1 . .
C C20A -0.0614(4) 0.2358(4) 0.44690(11) 0.0369(7) Uani d . 1 . .
H H20A 0.0147 0.2710 0.4802 0.055 Uiso calc R 1 . .
H H20B -0.1794 0.1694 0.4524 0.055 Uiso calc R 1 . .
H H20C -0.0576 0.3381 0.4319 0.055 Uiso calc R 1 . .
O O1B 0.4907(3) 0.6687(2) 0.05737(8) 0.0385(5) Uani d . 1 . .
H H1OB 0.557(5) 0.667(5) 0.0335(13) 0.071(12) Uiso d . 1 . .
O O2B 0.3481(2) 0.2662(2) 0.09741(6) 0.0301(4) Uani d . 1 . .
O O3B 0.3099(2) 0.3398(2) 0.01728(7) 0.0352(5) Uani d . 1 . .
N N1B 0.4828(3) 0.5352(3) 0.08597(8) 0.0306(5) Uani d . 1 . .
C C1B 0.5343(3) 0.5915(3) 0.14138(10) 0.0296(6) Uani d . 1 . .
H H10 0.5293 0.4885 0.1576 0.036 Uiso calc R 1 . .
C C2B 0.7184(4) 0.7273(4) 0.15626(11) 0.0381(7) Uani d . 1 . .
H H11 0.8036 0.6735 0.1596 0.046 Uiso calc R 1 . .
H H12 0.7483 0.8080 0.1307 0.046 Uiso calc R 1 . .
C C3B 0.7070(4) 0.8157(3) 0.20804(11) 0.0380(7) Uani d . 1 . .
H H3B 0.8040 0.8856 0.2328 0.046 Uiso calc R 1 . .
C C4B 0.5462(4) 0.7841(3) 0.21470(11) 0.0369(7) Uani d . 1 . .
H H13 0.5138 0.8284 0.2450 0.044 Uiso calc R 1 . .
C C5B 0.4195(3) 0.6695(3) 0.16871(10) 0.0310(6) Uani d . 1 . .
H H14 0.3883 0.7435 0.1457 0.037 Uiso calc R 1 . .
C C6B 0.2554(3) 0.5356(3) 0.18060(10) 0.0276(6) Uani d . 1 . .
C C7B 0.2584(4) 0.4624(4) 0.22474(10) 0.0351(7) Uani d . 1 . .
H H15 0.3642 0.4970 0.2472 0.042 Uiso calc R 1 . .
C C8B 0.1108(4) 0.3382(4) 0.23788(11) 0.0394(7) Uani d . 1 . .
H H16 0.1174 0.2898 0.2687 0.047 Uiso calc R 1 . .
C C9B -0.0427(4) 0.2871(4) 0.20617(11) 0.0404(7) Uani d . 1 . .
H H17 -0.1429 0.2046 0.2155 0.049 Uiso calc R 1 . .
C C10B -0.0543(4) 0.3553(3) 0.15974(11) 0.0349(7) Uani d . 1 . .
C C11B -0.2113(4) 0.2982(4) 0.12554(12) 0.0440(8) Uani d . 1 . .
H H11B -0.3122 0.2162 0.1348 0.053 Uiso calc R 1 . .
C C12B -0.2198(4) 0.3590(4) 0.07978(12) 0.0459(8) Uani d . 1 . .
H H12B -0.3258 0.3179 0.0571 0.055 Uiso calc R 1 . .
C C13B -0.0730(4) 0.4820(4) 0.06591(11) 0.0422(8) Uani d . 1 . .
H H13B -0.0803 0.5254 0.0341 0.051 Uiso calc R 1 . .
C C14B 0.0808(4) 0.5398(4) 0.09798(10) 0.0330(7) Uani d . 1 . .
H H14B 0.1796 0.6218 0.0877 0.040 Uiso calc R 1 . .
C C15B 0.0967(3) 0.4806(3) 0.14624(10) 0.0292(6) Uani d . 1 . .
C C16B 0.3713(3) 0.3763(3) 0.06313(10) 0.0286(6) Uani d . 1 . .
C C17B 0.2321(4) 0.0831(3) 0.08300(10) 0.0312(6) Uani d . 1 . .
C C18B 0.2446(4) 0.0185(4) 0.13454(10) 0.0426(8) Uani d . 1 . .
H H18D 0.3636 0.0327 0.1454 0.064 Uiso calc R 1 . .
H H18E 0.1692 -0.1034 0.1307 0.064 Uiso calc R 1 . .
H H18F 0.2091 0.0845 0.1608 0.064 Uiso calc R 1 . .
C C19B 0.0503(4) 0.0681(4) 0.06712(11) 0.0376(7) Uani d . 1 . .
H H19D 0.0130 0.1225 0.0958 0.056 Uiso calc R 1 . .
H H19E -0.0263 -0.0535 0.0585 0.056 Uiso calc R 1 . .
H H19F 0.0463 0.1255 0.0367 0.056 Uiso calc R 1 . .
C C20B 0.2987(4) -0.0052(4) 0.04207(11) 0.0381(7) Uani d . 1 . .
H H20D 0.4169 0.0097 0.0546 0.057 Uiso calc R 1 . .
H H20E 0.2969 0.0455 0.0102 0.057 Uiso calc R 1 . .
H H20F 0.2255 -0.1280 0.0349 0.057 Uiso calc R 1 . .

loop_
_atom_site_aniso_label
_atom_site_aniso_U_11
_atom_site_aniso_U_22
_atom_site_aniso_U_33
_atom_site_aniso_U_12
_atom_site_aniso_U_13
_atom_site_aniso_U_23
O1A 0.0266(11) 0.0377(12) 0.0348(11) 0.0093(9) -0.0081(9) -0.0052(9)
O2A 0.0224(10) 0.0306(10) 0.0256(9) 0.0043(8) 0.0011(8) 0.0027(8)
O3A 0.0349(12) 0.0330(11) 0.0258(10) 0.0084(9) 0.0014(8) 0.0020(8)
N1A 0.0230(13) 0.0302(12) 0.0263(11) 0.0061(10) -0.0029(10) -0.0014(9)
C1A 0.0262(15) 0.0256(14) 0.0287(14) 0.0057(12) 0.0013(12) 0.0023(11)
C2A 0.0356(18) 0.0331(16) 0.0432(17) 0.0037(14) 0.0048(14) 0.0074(13)
C3A 0.0304(17) 0.0429(19) 0.0475(18) 0.0056(15) 0.0090(14) 0.0191(15)
C4A 0.0335(17) 0.051(2) 0.0355(16) 0.0153(15) 0.0111(13) 0.0087(14)
C5A 0.0280(15) 0.0317(15) 0.0286(14) 0.0103(13) 0.0044(12) 0.0049(12)
C6A 0.0297(16) 0.0320(15) 0.0264(14) 0.0150(13) 0.0065(12) 0.0003(12)
C7A 0.0386(17) 0.0340(16) 0.0282(14) 0.0178(14) 0.0053(13) 0.0031(12)
C8A 0.0387(18) 0.0415(18) 0.0286(15) 0.0192(15) -0.0006(13) -0.0048(13)
C9A 0.0325(17) 0.0327(16) 0.0392(16) 0.0102(14) 0.0029(13) -0.0074(13)
C10A 0.0328(16) 0.0265(15) 0.0338(15) 0.0138(13) 0.0059(13) 0.0002(12)
C11A 0.0404(18) 0.0241(15) 0.0459(18) 0.0119(14) 0.0068(15) 0.0020(13)
C12A 0.049(2) 0.0292(16) 0.0482(18) 0.0181(15) 0.0119(16) 0.0112(14)
C13A 0.0421(18) 0.0396(17) 0.0337(15) 0.0205(15) 0.0026(13) 0.0037(13)
C14A 0.0332(16) 0.0282(15) 0.0318(15) 0.0119(13) 0.0033(12) 0.0041(12)
C15A 0.0291(16) 0.0304(15) 0.0282(14) 0.0156(13) 0.0068(12) 0.0018(12)
C16A 0.0265(15) 0.0235(14) 0.0276(15) 0.0085(12) -0.0004(12) 0.0004(11)
C17A 0.0230(15) 0.0308(15) 0.0284(14) 0.0042(12) 0.0030(12) 0.0020(12)
C18A 0.0299(17) 0.0461(18) 0.0353(16) 0.0081(14) 0.0022(13) 0.0021(14)
C19A 0.0388(18) 0.0296(16) 0.0397(16) 0.0078(14) 0.0090(14) 0.0035(13)
C20A 0.0299(16) 0.0363(16) 0.0429(16) 0.0115(14) 0.0085(13) 0.0013(13)
O1B 0.0491(14) 0.0319(11) 0.0389(11) 0.0159(10) 0.0155(10) 0.0143(9)
O2B 0.0367(11) 0.0238(10) 0.0248(9) 0.0076(9) -0.0009(8) 0.0031(8)
O3B 0.0370(12) 0.0413(12) 0.0261(10) 0.0137(10) 0.0046(9) 0.0057(8)
N1B 0.0369(14) 0.0251(12) 0.0304(12) 0.0104(11) 0.0089(11) 0.0098(10)
C1B 0.0288(15) 0.0280(15) 0.0300(14) 0.0089(13) 0.0053(12) 0.0023(12)
C2B 0.0279(16) 0.0349(16) 0.0458(17) 0.0061(13) 0.0072(13) 0.0028(14)
C3B 0.0324(17) 0.0270(15) 0.0453(17) 0.0044(13) 0.0003(14) -0.0021(13)
C4B 0.0405(19) 0.0273(15) 0.0360(16) 0.0086(14) 0.0044(14) -0.0059(12)
C5B 0.0291(16) 0.0257(15) 0.0374(15) 0.0097(13) 0.0050(12) 0.0040(12)
C6B 0.0276(15) 0.0247(14) 0.0309(14) 0.0103(12) 0.0077(12) 0.0016(11)
C7B 0.0342(17) 0.0375(17) 0.0350(16) 0.0154(14) 0.0082(13) 0.0032(13)
C8B 0.046(2) 0.0403(17) 0.0395(16) 0.0207(16) 0.0191(15) 0.0131(14)
C9B 0.0358(18) 0.0336(17) 0.0531(19) 0.0122(14) 0.0190(16) 0.0054(14)
C10B 0.0296(17) 0.0305(15) 0.0434(17) 0.0112(13) 0.0093(14) -0.0013(13)
C11B 0.0298(17) 0.0405(18) 0.058(2) 0.0112(15) 0.0101(15) -0.0036(16)
C12B 0.0288(18) 0.053(2) 0.054(2) 0.0198(16) -0.0016(15) -0.0103(17)
C13B 0.042(2) 0.0512(19) 0.0394(17) 0.0276(17) 0.0021(15) 0.0004(15)
C14B 0.0312(16) 0.0338(16) 0.0363(16) 0.0154(13) 0.0066(13) 0.0031(13)
C15B 0.0282(16) 0.0256(14) 0.0352(15) 0.0126(13) 0.0070(12) -0.0003(12)
C16B 0.0302(16) 0.0331(16) 0.0249(14) 0.0143(13) 0.0068(12) 0.0054(12)
C17B 0.0356(17) 0.0216(14) 0.0306(14) 0.0062(13) 0.0033(12) -0.0006(11)
C18B 0.057(2) 0.0305(16) 0.0341(16) 0.0111(15) 0.0031(15) 0.0036(13)
C19B 0.0315(17) 0.0350(16) 0.0384(16) 0.0064(14) 0.0063(13) -0.0050(13)
C20B 0.0380(18) 0.0313(16) 0.0429(16) 0.0133(14) 0.0045(14) -0.0019(13)

loop_
_atom_type_symbol
_atom_type_description
_atom_type_scat_dispersion_real
_atom_type_scat_dispersion_imag
_atom_type_scat_source
C C 0.0033 0.0016 'International Tables Vol C Tables 4.2.6.8 and 6.1.1.4'
H H 0.0000 0.0000 'International Tables Vol C Tables 4.2.6.8 and 6.1.1.4'
N N 0.0061 0.0033 'International Tables Vol C Tables 4.2.6.8 and 6.1.1.4'
O O 0.0106 0.0060 'International Tables Vol C Tables 4.2.6.8 and 6.1.1.4'

loop_
_geom_angle_atom_site_label_1
_geom_angle_atom_site_label_2
_geom_angle_atom_site_label_3
_geom_angle_site_symmetry_1
_geom_angle_site_symmetry_3
_geom_angle
_geom_angle_publ_flag
N1A O1A H1OA . . 104(2) ?
C16A O2A C17A . . 120.66(19) ?
C16A N1A O1A . . 114.3(2) ?
C16A N1A C1A . . 125.8(2) ?
O1A N1A C1A . . 113.7(2) ?
N1A C1A C2A . . 113.2(2) ?
N1A C1A C5A . . 114.6(2) ?
C2A C1A C5A . . 105.8(2) ?
N1A C1A H2 . . 107.7 ?
C2A C1A H2 . . 107.7 ?
C5A C1A H2 . . 107.7 ?
C3A C2A C1A . . 101.8(2) ?
C3A C2A H3 . . 111.4 ?
C1A C2A H3 . . 111.4 ?
C3A C2A H4 . . 111.4 ?
C1A C2A H4 . . 111.4 ?
H3 C2A H4 . . 109.3 ?
C4A C3A C2A . . 112.1(3) ?
C4A C3A H3A . . 124.0 ?
C2A C3A H3A . . 124.0 ?
C3A C4A C5A . . 112.6(2) ?
C3A C4A H4A . . 123.7 ?
C5A C4A H4A . . 123.7 ?
C4A C5A C6A . . 115.7(2) ?
C4A C5A C1A . . 100.6(2) ?
C6A C5A C1A . . 113.1(2) ?
C4A C5A H5 . . 109.0 ?
C6A C5A H5 . . 109.0 ?
C1A C5A H5 . . 109.0 ?
C7A C6A C15A . . 118.9(2) ?
C7A C6A C5A . . 119.6(2) ?
C15A C6A C5A . . 121.5(2) ?
C6A C7A C8A . . 121.9(3) ?
C6A C7A H6 . . 119.1 ?
C8A C7A H6 . . 119.1 ?
C9A C8A C7A . . 120.2(3) ?
C9A C8A H7 . . 119.9 ?
C7A C8A H7 . . 119.9 ?
C8A C9A C10A . . 120.8(3) ?
C8A C9A H8 . . 119.6 ?
C10A C9A H8 . . 119.6 ?
C11A C10A C9A . . 121.6(3) ?
C11A C10A C15A . . 119.3(2) ?
C9A C10A C15A . . 119.1(2) ?
C12A C11A C10A . . 121.4(3) ?
C12A C11A H11A . . 119.3 ?
C10A C11A H11A . . 119.3 ?
C11A C12A C13A . . 119.6(3) ?
C11A C12A H12A . . 120.2 ?
C13A C12A H12A . . 120.2 ?
C14A C13A C12A . . 120.7(3) ?
C14A C13A H13A . . 119.7 ?
C12A C13A H13A . . 119.7 ?
C13A C14A C15A . . 121.4(3) ?
C13A C14A H14A . . 119.3 ?
C15A C14A H14A . . 119.3 ?
C14A C15A C10A . . 117.6(2) ?
C14A C15A C6A . . 123.3(2) ?
C10A C15A C6A . . 119.1(2) ?
O3A C16A O2A . . 126.1(2) ?
O3A C16A N1A . . 123.3(2) ?
O2A C16A N1A . . 110.4(2) ?
O2A C17A C19A . . 109.8(2) ?
O2A C17A C18A . . 101.86(19) ?
C19A C17A C18A . . 110.2(2) ?
O2A C17A C20A . . 109.7(2) ?
C19A C17A C20A . . 113.1(2) ?
C18A C17A C20A . . 111.5(2) ?
C17A C18A H18A . . 109.5 ?
C17A C18A H18B . . 109.5 ?
H18A C18A H18B . . 109.5 ?
C17A C18A H18C . . 109.5 ?
H18A C18A H18C . . 109.5 ?
H18B C18A H18C . . 109.5 ?
C17A C19A H19A . . 109.5 ?
C17A C19A H19B . . 109.5 ?
H19A C19A H19B . . 109.5 ?
C17A C19A H19C . . 109.5 ?
H19A C19A H19C . . 109.5 ?
H19B C19A H19C . . 109.5 ?
C17A C20A H20A . . 109.5 ?
C17A C20A H20B . . 109.5 ?
H20A C20A H20B . . 109.5 ?
C17A C20A H20C . . 109.5 ?
H20A C20A H20C . . 109.5 ?
H20B C20A H20C . . 109.5 ?
N1B O1B H1OB . . 107(2) ?
C16B O2B C17B . . 121.51(19) ?
C16B N1B O1B . . 115.0(2) ?
C16B N1B C1B . . 125.7(2) ?
O1B N1B C1B . . 113.83(19) ?
N1B C1B C2B . . 114.0(2) ?
N1B C1B C5B . . 115.4(2) ?
C2B C1B C5B . . 105.2(2) ?
N1B C1B H10 . . 107.3 ?
C2B C1B H10 . . 107.3 ?
C5B C1B H10 . . 107.3 ?
C3B C2B C1B . . 101.4(2) ?
C3B C2B H11 . . 111.5 ?
C1B C2B H11 . . 111.5 ?
C3B C2B H12 . . 111.5 ?
C1B C2B H12 . . 111.5 ?
H11 C2B H12 . . 109.3 ?
C4B C3B C2B . . 111.8(3) ?
C4B C3B H3B . . 124.1 ?
C2B C3B H3B . . 124.1 ?
C3B C4B C5B . . 112.3(2) ?
C3B C4B H13 . . 123.8 ?
C5B C4B H13 . . 123.8 ?
C4B C5B C6B . . 116.6(2) ?
C4B C5B C1B . . 100.6(2) ?
C6B C5B C1B . . 113.5(2) ?
C4B C5B H14 . . 108.6 ?
C6B C5B H14 . . 108.6 ?
C1B C5B H14 . . 108.6 ?
C7B C6B C15B . . 118.8(3) ?
C7B C6B C5B . . 119.6(2) ?
C15B C6B C5B . . 121.6(2) ?
C6B C7B C8B . . 122.3(3) ?
C6B C7B H15 . . 118.9 ?
C8B C7B H15 . . 118.9 ?
C9B C8B C7B . . 119.8(3) ?
C9B C8B H16 . . 120.1 ?
C7B C8B H16 . . 120.1 ?
C8B C9B C10B . . 120.9(3) ?
C8B C9B H17 . . 119.5 ?
C10B C9B H17 . . 119.5 ?
C9B C10B C11B . . 121.4(3) ?
C9B C10B C15B . . 119.2(3) ?
C11B C10B C15B . . 119.4(3) ?
C12B C11B C10B . . 121.0(3) ?
C12B C11B H11B . . 119.5 ?
C10B C11B H11B . . 119.5 ?
C11B C12B C13B . . 120.3(3) ?
C11B C12B H12B . . 119.8 ?
C13B C12B H12B . . 119.8 ?
C14B C13B C12B . . 120.2(3) ?
C14B C13B H13B . . 119.9 ?
C12B C13B H13B . . 119.9 ?
C13B C14B C15B . . 121.8(3) ?
C13B C14B H14B . . 119.1 ?
C15B C14B H14B . . 119.1 ?
C14B C15B C10B . . 117.2(3) ?
C14B C15B C6B . . 123.6(3) ?
C10B C15B C6B . . 119.1(2) ?
O3B C16B O2B . . 125.9(2) ?
O3B C16B N1B . . 124.1(2) ?
O2B C16B N1B . . 109.9(2) ?
O2B C17B C19B . . 109.9(2) ?
O2B C17B C20B . . 110.5(2) ?
C19B C17B C20B . . 113.5(2) ?
O2B C17B C18B . . 100.9(2) ?
C19B C17B C18B . . 109.6(2) ?
C20B C17B C18B . . 111.6(2) ?
C17B C18B H18D . . 109.5 ?
C17B C18B H18E . . 109.5 ?
H18D C18B H18E . . 109.5 ?
C17B C18B H18F . . 109.5 ?
H18D C18B H18F . . 109.5 ?
H18E C18B H18F . . 109.5 ?
C17B C19B H19D . . 109.5 ?
C17B C19B H19E . . 109.5 ?
H19D C19B H19E . . 109.5 ?
C17B C19B H19F . . 109.5 ?
H19D C19B H19F . . 109.5 ?
H19E C19B H19F . . 109.5 ?
C17B C20B H20D . . 109.5 ?
C17B C20B H20E . . 109.5 ?
H20D C20B H20E . . 109.5 ?
C17B C20B H20F . . 109.5 ?
H20D C20B H20F . . 109.5 ?
H20E C20B H20F . . 109.5 ?

loop_
_geom_bond_atom_site_label_1
_geom_bond_atom_site_label_2
_geom_bond_site_symmetry_2
_geom_bond_distance
_geom_bond_publ_flag
O1A N1A . 1.405(3) ?
O1A H1OA . 0.96(4) ?
O2A C16A . 1.337(3) ?
O2A C17A . 1.480(3) ?
O3A C16A . 1.223(3) ?
N1A C16A . 1.363(3) ?
N1A C1A . 1.454(3) ?
C1A C2A . 1.534(4) ?
C1A C5A . 1.554(3) ?
C1A H2 . 1.0000 ?
C2A C3A . 1.497(4) ?
C2A H3 . 0.9900 ?
C2A H4 . 0.9900 ?
C3A C4A . 1.321(4) ?
C3A H3A . 0.9500 ?
C4A C5A . 1.503(4) ?
C4A H4A . 0.9500 ?
C5A C6A . 1.521(4) ?
C5A H5 . 1.0000 ?
C6A C7A . 1.375(4) ?
C6A C15A . 1.436(4) ?
C7A C8A . 1.404(4) ?
C7A H6 . 0.9500 ?
C8A C9A . 1.361(4) ?
C8A H7 . 0.9500 ?
C9A C10A . 1.418(4) ?
C9A H8 . 0.9500 ?
C10A C11A . 1.411(4) ?
C10A C15A . 1.427(4) ?
C11A C12A . 1.362(4) ?
C11A H11A . 0.9500 ?
C12A C13A . 1.409(4) ?
C12A H12A . 0.9500 ?
C13A C14A . 1.362(4) ?
C13A H13A . 0.9500 ?
C14A C15A . 1.421(4) ?
C14A H14A . 0.9500 ?
C17A C19A . 1.513(4) ?
C17A C18A . 1.517(4) ?
C17A C20A . 1.526(3) ?
C18A H18A . 0.9800 ?
C18A H18B . 0.9800 ?
C18A H18C . 0.9800 ?
C19A H19A . 0.9800 ?
C19A H19B . 0.9800 ?
C19A H19C . 0.9800 ?
C20A H20A . 0.9800 ?
C20A H20B . 0.9800 ?
C20A H20C . 0.9800 ?
O1B N1B . 1.407(3) ?
O1B H1OB . 0.88(3) ?
O2B C16B . 1.337(3) ?
O2B C17B . 1.479(3) ?
O3B C16B . 1.222(3) ?
N1B C16B . 1.357(3) ?
N1B C1B . 1.450(3) ?
C1B C2B . 1.536(4) ?
C1B C5B . 1.553(3) ?
C1B H10 . 1.0000 ?
C2B C3B . 1.509(4) ?
C2B H11 . 0.9900 ?
C2B H12 . 0.9900 ?
C3B C4B . 1.319(4) ?
C3B H3B . 0.9500 ?
C4B C5B . 1.510(4) ?
C4B H13 . 0.9500 ?
C5B C6B . 1.515(4) ?
C5B H14 . 1.0000 ?
C6B C7B . 1.371(4) ?
C6B C15B . 1.431(4) ?
C7B C8B . 1.402(4) ?
C7B H15 . 0.9500 ?
C8B C9B . 1.366(4) ?
C8B H16 . 0.9500 ?
C9B C10B . 1.410(4) ?
C9B H17 . 0.9500 ?
C10B C11B . 1.417(4) ?
C10B C15B . 1.428(4) ?
C11B C12B . 1.359(4) ?
C11B H11B . 0.9500 ?
C12B C13B . 1.400(4) ?
C12B H12B . 0.9500 ?
C13B C14B . 1.369(4) ?
C13B H13B . 0.9500 ?
C14B C15B . 1.421(4) ?
C14B H14B . 0.9500 ?
C17B C19B . 1.511(4) ?
C17B C20B . 1.514(3) ?
C17B C18B . 1.518(4) ?
C18B H18D . 0.9800 ?
C18B H18E . 0.9800 ?
C18B H18F . 0.9800 ?
C19B H19D . 0.9800 ?
C19B H19E . 0.9800 ?
C19B H19F . 0.9800 ?
C20B H20D . 0.9800 ?
C20B H20E . 0.9800 ?
C20B H20F . 0.9800 ?

loop_
_geom_hbond_atom_site_label_D
_geom_hbond_atom_site_label_H
_geom_hbond_atom_site_label_A
_geom_hbond_site_symmetry_A
_geom_hbond_distance_DH
_geom_hbond_distance_HA
_geom_hbond_distance_DA
_geom_hbond_angle_DHA
O1A H1OA O3A 2_666 0.96(4) 1.75(4) 2.689(3) 165(3)
O1B H1OB O3B 2_665 0.88(3) 1.84(4) 2.714(3) 179(4)
